data_7105327
loop_
_publ_author_name
'Jones, Cameron'
'McDyre, Lucia'
'Murphy, Damien M'
'Stasch, Andreas'

_publ_section_title
;
 Magnesium(I) reduction of benzophenone and anthracene: first
 structural characterisation of a magnesium ketyl.
;
_journal_issue 9
_journal_name_full 'Chemical communications (Cambridge, England)'
_journal_page_first 1511
_journal_page_last 1513
_journal_paper_doi 10.1039/b922002j
_journal_volume 46
_journal_year 2010
_chemical_formula_sum 'C63.5 H72 Mg2 N4'
_chemical_formula_weight 939.87
_chemical_name_systematic
;
?
;
_space_group_IT_number 14
_symmetry_cell_setting monoclinic
_symmetry_space_group_name_Hall '-P 2ybc'
_symmetry_space_group_name_H-M 'P 1 21/c 1'
_atom_sites_solution_hydrogens geom
_atom_sites_solution_primary direct
_atom_sites_solution_secondary difmap
_audit_creation_method SHELXL-97
_cell_angle_alpha 90.00
_cell_angle_beta 94.97(3)
_cell_angle_gamma 90.00
_cell_formula_units_Z 8
_cell_length_a 14.933(3)
_cell_length_b 21.081(4)
_cell_length_c 34.381(7)
_cell_measurement_temperature 123(2)
_cell_volume 10783(4)
_computing_structure_refinement 'SHELXL-97 (Sheldrick, 1997)'
_computing_structure_solution 'SHELXS-97 (Sheldrick, 1990)'
_diffrn_ambient_temperature 123(2)
_diffrn_measured_fraction_theta_full 0.995
_diffrn_measured_fraction_theta_max 0.995
_diffrn_measurement_device_type 'nonius Kappa CCD'
_diffrn_radiation_monochromator graphite
_diffrn_radiation_source 'fine-focus sealed tube'
_diffrn_radiation_type MoK\a
_diffrn_radiation_wavelength 0.71073
_diffrn_reflns_av_R_equivalents 0.2127
_diffrn_reflns_av_sigmaI/netI 0.2918
_diffrn_reflns_limit_h_max 17
_diffrn_reflns_limit_h_min -17
_diffrn_reflns_limit_k_max 25
_diffrn_reflns_limit_k_min -25
_diffrn_reflns_limit_l_max 40
_diffrn_reflns_limit_l_min -40
_diffrn_reflns_number 36366
_diffrn_reflns_theta_full 25.00
_diffrn_reflns_theta_max 25.00
_diffrn_reflns_theta_min 2.92
_exptl_absorpt_coefficient_mu 0.088
_exptl_absorpt_correction_T_max 0.9913
_exptl_absorpt_correction_T_min 0.9784
_exptl_absorpt_correction_type multi-scan
_exptl_absorpt_process_details 'Sortav (Blessing, 1995)'
_exptl_crystal_colour 'deep red'
_exptl_crystal_density_diffrn 1.158
_exptl_crystal_density_method 'not measured'
_exptl_crystal_description block
_exptl_crystal_F_000 4040
_exptl_crystal_size_max 0.25
_exptl_crystal_size_mid 0.25
_exptl_crystal_size_min 0.10
_refine_diff_density_max 0.853
_refine_diff_density_min -0.324
_refine_diff_density_rms 0.070
_refine_ls_extinction_method none
_refine_ls_goodness_of_fit_ref 0.951
_refine_ls_hydrogen_treatment constr
_refine_ls_matrix_type full
_refine_ls_number_parameters 1270
_refine_ls_number_reflns 18904
_refine_ls_number_restraints 27
_refine_ls_restrained_S_all 1.026
_refine_ls_R_factor_all 0.2920
_refine_ls_R_factor_gt 0.0931
_refine_ls_shift/su_max 0.002
_refine_ls_shift/su_mean 0.000
_refine_ls_structure_factor_coef Fsqd
_refine_ls_weighting_details 'calc w=1/[\s^2^(Fo^2^)+(0.1189P)^2^+0.0000P] where P=(Fo^2^+2Fc^2^)/3'
_refine_ls_weighting_scheme calc
_refine_ls_wR_factor_gt 0.1935
_refine_ls_wR_factor_ref 0.2782
_reflns_number_gt 6116
_reflns_number_total 18904
_reflns_threshold_expression >2sigma(I)
_cod_data_source_file b922002j.txt
_cod_data_source_block compound2
_cod_original_sg_symbol_H-M P2(1)/c
_cod_original_formula_sum 'C63.50 H72 Mg2 N4'
_cod_database_code 7105327

loop_
_symmetry_equiv_pos_as_xyz
'x, y, z'
'-x, y+1/2, -z+1/2'
'-x, -y, -z'
'x, -y-1/2, z-1/2'

loop_
_atom_site_label
_atom_site_type_symbol
_atom_site_fract_x
_atom_site_fract_y
_atom_site_fract_z
_atom_site_U_iso_or_equiv
_atom_site_adp_type
_atom_site_occupancy
_atom_site_symmetry_multiplicity
_atom_site_calc_flag
_atom_site_refinement_flags
_atom_site_disorder_assembly
_atom_site_disorder_group
Mg1 Mg -0.13219(14) 0.19359(11) 0.85840(6) 0.0383(6) Uani 1 1 d . . .
Mg2 Mg 0.14403(14) 0.33860(11) 0.88397(6) 0.0373(6) Uani 1 1 d . . .
Mg3 Mg 0.34744(14) 0.65679(12) 0.36429(6) 0.0385(6) Uani 1 1 d . . .
Mg4 Mg 0.62477(14) 0.80553(11) 0.38762(6) 0.0388(6) Uani 1 1 d . . .
N1 N -0.2658(3) 0.2045(3) 0.86113(15) 0.0351(14) Uani 1 1 d . . .
N2 N -0.1474(3) 0.1457(3) 0.80749(14) 0.0360(15) Uani 1 1 d . . .
N3 N 0.1868(3) 0.4234(2) 0.90564(14) 0.0305(14) Uani 1 1 d . . .
N4 N 0.2529(4) 0.2928(3) 0.91105(15) 0.0386(15) Uani 1 1 d . . .
N5 N 0.2145(3) 0.6714(3) 0.36755(15) 0.0371(15) Uani 1 1 d . . .
N6 N 0.3288(3) 0.6126(3) 0.31175(14) 0.0349(15) Uani 1 1 d . . .
N7 N 0.6772(4) 0.8909(3) 0.40560(15) 0.0362(15) Uani 1 1 d . . .
N8 N 0.7390(4) 0.7582(3) 0.40754(15) 0.0377(15) Uani 1 1 d . . .
C1 C -0.4266(4) 0.1943(3) 0.83968(19) 0.047(2) Uani 1 1 d . . .
H1A H -0.4425 0.1779 0.8649 0.071 Uiso 1 1 calc R . .
H1B H -0.4637 0.1734 0.8185 0.071 Uiso 1 1 calc R . .
H1C H -0.4371 0.2401 0.8385 0.071 Uiso 1 1 calc R . .
C2 C -0.3285(4) 0.1809(3) 0.8353(2) 0.0385(19) Uani 1 1 d . . .
C3 C -0.3096(4) 0.1436(3) 0.80292(18) 0.0358(18) Uani 1 1 d . . .
H3 H -0.3603 0.1258 0.7883 0.043 Uiso 1 1 calc R . .
C4 C -0.2262(5) 0.1295(3) 0.78954(19) 0.0367(18) Uani 1 1 d . . .
C5 C -0.2280(4) 0.0941(3) 0.75108(18) 0.048(2) Uani 1 1 d . . .
H5A H -0.2064 0.1220 0.7311 0.071 Uiso 1 1 calc R . .
H5B H -0.2897 0.0807 0.7430 0.071 Uiso 1 1 calc R . .
H5C H -0.1891 0.0567 0.7543 0.071 Uiso 1 1 calc R . .
C6 C -0.2931(4) 0.2456(4) 0.89159(19) 0.0385(19) Uani 1 1 d . . .
C7 C -0.2948(4) 0.3115(4) 0.8857(2) 0.043(2) Uani 1 1 d . . .
C8 C -0.3170(4) 0.3503(4) 0.9158(2) 0.046(2) Uani 1 1 d . . .
H8 H -0.3180 0.3949 0.9119 0.056 Uiso 1 1 calc R . .
C9 C -0.3377(5) 0.3264(4) 0.9514(2) 0.048(2) Uani 1 1 d . . .
C10 C -0.3328(4) 0.2614(4) 0.9569(2) 0.047(2) Uani 1 1 d . . .
H10 H -0.3453 0.2442 0.9814 0.057 Uiso 1 1 calc R . .
C11 C -0.3103(4) 0.2204(4) 0.9276(2) 0.044(2) Uani 1 1 d . . .
C12 C -0.2710(4) 0.3388(3) 0.84745(17) 0.047(2) Uani 1 1 d . . .
H12A H -0.2107 0.3248 0.8423 0.070 Uiso 1 1 calc R . .
H12B H -0.2724 0.3853 0.8488 0.070 Uiso 1 1 calc R . .
H12C H -0.3146 0.3242 0.8264 0.070 Uiso 1 1 calc R . .
C13 C -0.3654(5) 0.3704(4) 0.9836(2) 0.066(3) Uani 1 1 d . . .
H13A H -0.4274 0.3847 0.9771 0.099 Uiso 1 1 calc R . .
H13B H -0.3252 0.4072 0.9858 0.099 Uiso 1 1 calc R . .
H13C H -0.3615 0.3475 1.0085 0.099 Uiso 1 1 calc R . .
C14 C -0.3043(5) 0.1502(4) 0.93488(19) 0.060(2) Uani 1 1 d . . .
H14A H -0.3145 0.1415 0.9621 0.090 Uiso 1 1 calc R . .
H14B H -0.2445 0.1350 0.9297 0.090 Uiso 1 1 calc R . .
H14C H -0.3500 0.1283 0.9176 0.090 Uiso 1 1 calc R . .
C15 C -0.0662(4) 0.1375(4) 0.78808(18) 0.0386(19) Uani 1 1 d . . .
C16 C -0.0110(4) 0.0845(4) 0.79703(18) 0.0387(19) Uani 1 1 d . . .
C17 C 0.0727(4) 0.0825(3) 0.78217(19) 0.043(2) Uani 1 1 d . . .
H17 H 0.1112 0.0474 0.7885 0.052 Uiso 1 1 calc R . .
C18 C 0.1019(5) 0.1305(4) 0.7583(2) 0.045(2) Uani 1 1 d . . .
C19 C 0.0438(4) 0.1806(4) 0.74901(18) 0.042(2) Uani 1 1 d . . .
H19 H 0.0624 0.2128 0.7322 0.050 Uiso 1 1 calc R . .
C20 C -0.0403(4) 0.1860(3) 0.76312(18) 0.0364(18) Uani 1 1 d . . .
C21 C -0.0395(5) 0.0317(3) 0.82304(19) 0.055(2) Uani 1 1 d . . .
H21A H -0.0915 0.0095 0.8100 0.082 Uiso 1 1 calc R . .
H21B H -0.0559 0.0496 0.8478 0.082 Uiso 1 1 calc R . .
H21C H 0.0103 0.0017 0.8282 0.082 Uiso 1 1 calc R . .
C22 C 0.1958(5) 0.1292(4) 0.7448(2) 0.065(3) Uani 1 1 d . . .
H22A H 0.1926 0.1171 0.7172 0.097 Uiso 1 1 calc R . .
H22B H 0.2324 0.0982 0.7603 0.097 Uiso 1 1 calc R . .
H22C H 0.2230 0.1714 0.7481 0.097 Uiso 1 1 calc R . .
C23 C -0.0978(4) 0.2428(3) 0.75529(18) 0.045(2) Uani 1 1 d . . .
H23A H -0.1590 0.2295 0.7463 0.068 Uiso 1 1 calc R . .
H23B H -0.0733 0.2688 0.7351 0.068 Uiso 1 1 calc R . .
H23C H -0.0991 0.2678 0.7793 0.068 Uiso 1 1 calc R . .
C24 C 0.2796(4) 0.4989(3) 0.94559(18) 0.0401(19) Uani 1 1 d . . .
H24A H 0.2901 0.5263 0.9234 0.060 Uiso 1 1 calc R . .
H24B H 0.3335 0.4983 0.9640 0.060 Uiso 1 1 calc R . .
H24C H 0.2287 0.5153 0.9587 0.060 Uiso 1 1 calc R . .
C25 C 0.2587(5) 0.4319(3) 0.93104(19) 0.0362(18) Uani 1 1 d . . .
C26 C 0.3188(4) 0.3840(4) 0.94449(18) 0.0356(18) Uani 1 1 d . . .
H26 H 0.3674 0.3972 0.9623 0.043 Uiso 1 1 calc R . .
C27 C 0.3165(5) 0.3198(4) 0.93517(19) 0.0393(19) Uani 1 1 d . . .
C28 C 0.3923(4) 0.2792(3) 0.95326(19) 0.050(2) Uani 1 1 d . . .
H28A H 0.3676 0.2449 0.9684 0.075 Uiso 1 1 calc R . .
H28B H 0.4329 0.3053 0.9706 0.075 Uiso 1 1 calc R . .
H28C H 0.4256 0.2610 0.9326 0.075 Uiso 1 1 calc R . .
C29 C 0.1320(4) 0.4774(3) 0.89394(18) 0.0351(18) Uani 1 1 d . . .
C30 C 0.1457(4) 0.5088(3) 0.85951(18) 0.0345(18) Uani 1 1 d . . .
C31 C 0.0879(4) 0.5582(3) 0.84713(19) 0.0380(19) Uani 1 1 d . . .
H31 H 0.0970 0.5796 0.8235 0.046 Uiso 1 1 calc R . .
C32 C 0.0181(4) 0.5769(3) 0.86807(19) 0.0388(19) Uani 1 1 d . . .
C33 C 0.0054(4) 0.5445(3) 0.90279(17) 0.0359(19) Uani 1 1 d . . .
H33 H -0.0425 0.5569 0.9176 0.043 Uiso 1 1 calc R . .
C34 C 0.0608(4) 0.4949(3) 0.91600(17) 0.0326(18) Uani 1 1 d . . .
C35 C 0.2214(4) 0.4886(3) 0.83530(17) 0.044(2) Uani 1 1 d . . .
H35A H 0.2066 0.4475 0.8230 0.066 Uiso 1 1 calc R . .
H35B H 0.2773 0.4848 0.8523 0.066 Uiso 1 1 calc R . .
H35C H 0.2289 0.5204 0.8151 0.066 Uiso 1 1 calc R . .
C36 C -0.0411(4) 0.6325(3) 0.85484(19) 0.051(2) Uani 1 1 d . . .
H36A H -0.0120 0.6722 0.8640 0.077 Uiso 1 1 calc R . .
H36B H -0.0993 0.6286 0.8657 0.077 Uiso 1 1 calc R . .
H36C H -0.0502 0.6329 0.8263 0.077 Uiso 1 1 calc R . .
C37 C 0.0425(4) 0.4587(3) 0.95267(17) 0.047(2) Uani 1 1 d . . .
H37A H 0.0444 0.4131 0.9475 0.070 Uiso 1 1 calc R . .
H37B H -0.0171 0.4702 0.9604 0.070 Uiso 1 1 calc R . .
H37C H 0.0882 0.4696 0.9738 0.070 Uiso 1 1 calc R . .
C38 C 0.2546(4) 0.2249(4) 0.90580(19) 0.0346(18) Uani 1 1 d . . .
C39 C 0.2920(4) 0.1986(4) 0.8733(2) 0.0383(18) Uani 1 1 d . . .
C40 C 0.2871(4) 0.1341(4) 0.8678(2) 0.048(2) Uani 1 1 d . . .
H40 H 0.3121 0.1163 0.8457 0.058 Uiso 1 1 calc R . .
C41 C 0.2468(5) 0.0934(4) 0.8934(2) 0.054(2) Uani 1 1 d . . .
C42 C 0.2102(5) 0.1210(4) 0.9254(2) 0.049(2) Uani 1 1 d . . .
H42 H 0.1833 0.0947 0.9435 0.059 Uiso 1 1 calc R . .
C43 C 0.2123(4) 0.1856(4) 0.93116(19) 0.0415(19) Uani 1 1 d . . .
C44 C 0.3361(4) 0.2392(3) 0.84467(19) 0.049(2) Uani 1 1 d . . .
H44A H 0.3904 0.2586 0.8576 0.073 Uiso 1 1 calc R . .
H44B H 0.2944 0.2725 0.8348 0.073 Uiso 1 1 calc R . .
H44C H 0.3525 0.2130 0.8228 0.073 Uiso 1 1 calc R . .
C45 C 0.2423(5) 0.0232(4) 0.8864(2) 0.077(3) Uani 1 1 d . . .
H45A H 0.2383 0.0149 0.8583 0.115 Uiso 1 1 calc R . .
H45B H 0.1891 0.0058 0.8974 0.115 Uiso 1 1 calc R . .
H45C H 0.2964 0.0030 0.8989 0.115 Uiso 1 1 calc R . .
C46 C 0.1641(4) 0.2143(3) 0.96405(18) 0.049(2) Uani 1 1 d . . .
H46A H 0.2056 0.2419 0.9799 0.074 Uiso 1 1 calc R . .
H46B H 0.1430 0.1803 0.9805 0.074 Uiso 1 1 calc R . .
H46C H 0.1126 0.2392 0.9531 0.074 Uiso 1 1 calc R . .
C47 C -0.0762(4) 0.2662(4) 0.90942(18) 0.0391(19) Uani 1 1 d . . .
H47 H -0.1191 0.2941 0.9191 0.047 Uiso 1 1 calc R . .
C48 C -0.0700(4) 0.2050(4) 0.9242(2) 0.046(2) Uani 1 1 d . . .
H48 H -0.1017 0.1935 0.9460 0.055 Uiso 1 1 calc R . .
C49 C -0.0172(5) 0.1603(4) 0.90699(19) 0.048(2) Uani 1 1 d . . .
H49 H -0.0115 0.1184 0.9170 0.058 Uiso 1 1 calc R . .
C50 C 0.0281(4) 0.1792(3) 0.87394(18) 0.0362(18) Uani 1 1 d . . .
H50 H 0.0556 0.1477 0.8592 0.043 Uiso 1 1 calc R . .
C51 C 0.0330(4) 0.2436(4) 0.86259(18) 0.0365(18) Uani 1 1 d . . .
C52 C 0.0919(4) 0.2667(3) 0.83515(18) 0.0395(19) Uani 1 1 d . . .
H52 H 0.1457 0.2444 0.8312 0.047 Uiso 1 1 calc R . .
C53 C 0.0694(4) 0.3245(4) 0.8132(2) 0.0403(19) Uani 1 1 d . . .
C54 C 0.1013(5) 0.3388(4) 0.7773(2) 0.048(2) Uani 1 1 d . . .
H54 H 0.1381 0.3092 0.7652 0.058 Uiso 1 1 calc R . .
C55 C 0.0793(5) 0.3958(4) 0.7592(2) 0.060(2) Uani 1 1 d . . .
H55 H 0.1044 0.4060 0.7355 0.072 Uiso 1 1 calc R . .
C56 C 0.0228(6) 0.4378(4) 0.7745(2) 0.060(2) Uani 1 1 d . . .
H56 H 0.0071 0.4761 0.7611 0.072 Uiso 1 1 calc R . .
C57 C -0.0124(5) 0.4242(4) 0.8104(2) 0.054(2) Uani 1 1 d . . .
H57 H -0.0530 0.4528 0.8210 0.065 Uiso 1 1 calc R . .
C58 C 0.0128(4) 0.3686(4) 0.8303(2) 0.0416(19) Uani 1 1 d . . .
C59 C -0.0130(4) 0.3529(4) 0.86992(19) 0.042(2) Uani 1 1 d . . .
H59 H -0.0235 0.3857 0.8879 0.050 Uiso 1 1 calc R . .
C60 C -0.0218(4) 0.2895(4) 0.88054(18) 0.0342(18) Uani 1 1 d . . .
C61 C 0.0533(4) 0.6640(3) 0.34690(19) 0.049(2) Uani 1 1 d . . .
H61A H 0.0379 0.6504 0.3728 0.073 Uiso 1 1 calc R . .
H61B H 0.0146 0.6419 0.3268 0.073 Uiso 1 1 calc R . .
H61C H 0.0442 0.7098 0.3442 0.073 Uiso 1 1 calc R . .
C62 C 0.1511(5) 0.6480(3) 0.3423(2) 0.0396(19) Uani 1 1 d . . .
C63 C 0.1677(4) 0.6113(3) 0.30959(18) 0.0390(19) Uani 1 1 d . . .
H63 H 0.1159 0.5933 0.2958 0.047 Uiso 1 1 calc R . .
C64 C 0.2493(5) 0.5974(3) 0.29453(18) 0.0381(19) Uani 1 1 d . . .
C65 C 0.2436(4) 0.5651(3) 0.25497(17) 0.0424(19) Uani 1 1 d . . .
H65A H 0.2643 0.5944 0.2355 0.064 Uiso 1 1 calc R . .
H65B H 0.1812 0.5529 0.2474 0.064 Uiso 1 1 calc R . .
H65C H 0.2817 0.5272 0.2564 0.064 Uiso 1 1 calc R . .
C66 C 0.1892(4) 0.7150(4) 0.3972(2) 0.0388(19) Uani 1 1 d . . .
C67 C 0.1924(4) 0.7802(4) 0.38996(19) 0.0350(18) Uani 1 1 d . . .
C68 C 0.1701(4) 0.8213(3) 0.41924(19) 0.0396(19) Uani 1 1 d . . .
H68 H 0.1713 0.8657 0.4144 0.048 Uiso 1 1 calc R . .
C69 C 0.1462(4) 0.8004(4) 0.45507(18) 0.0379(19) Uani 1 1 d . . .
C70 C 0.1468(4) 0.7356(4) 0.4618(2) 0.047(2) Uani 1 1 d . . .
H70 H 0.1324 0.7204 0.4865 0.057 Uiso 1 1 calc R . .
C71 C 0.1675(4) 0.6921(4) 0.43359(19) 0.043(2) Uani 1 1 d . . .
C72 C 0.2194(4) 0.8047(3) 0.35164(16) 0.042(2) Uani 1 1 d . . .
H72A H 0.1734 0.7931 0.3308 0.063 Uiso 1 1 calc R . .
H72B H 0.2771 0.7858 0.3463 0.063 Uiso 1 1 calc R . .
H72C H 0.2253 0.8509 0.3529 0.063 Uiso 1 1 calc R . .
C73 C 0.1185(5) 0.8458(4) 0.48586(19) 0.059(2) Uani 1 1 d . . .
H73A H 0.1118 0.8885 0.4747 0.088 Uiso 1 1 calc R . .
H73B H 0.1646 0.8463 0.5080 0.088 Uiso 1 1 calc R . .
H73C H 0.0611 0.8320 0.4949 0.088 Uiso 1 1 calc R . .
C74 C 0.1702(5) 0.6221(4) 0.4422(2) 0.058(2) Uani 1 1 d . . .
H74A H 0.1214 0.6009 0.4263 0.087 Uiso 1 1 calc R . .
H74B H 0.1630 0.6152 0.4699 0.087 Uiso 1 1 calc R . .
H74C H 0.2280 0.6047 0.4358 0.087 Uiso 1 1 calc R . .
C75 C 0.4085(4) 0.6055(4) 0.29066(18) 0.0380(19) Uani 1 1 d . . .
C76 C 0.4629(5) 0.5524(4) 0.29692(19) 0.044(2) Uani 1 1 d . . .
C77 C 0.5442(5) 0.5508(4) 0.2793(2) 0.048(2) Uani 1 1 d . . .
H77 H 0.5823 0.5149 0.2837 0.057 Uiso 1 1 calc R . .
C78 C 0.5713(5) 0.5993(4) 0.2559(2) 0.048(2) Uani 1 1 d . . .
C79 C 0.5135(4) 0.6506(4) 0.24913(18) 0.0417(19) Uani 1 1 d . . .
H79 H 0.5294 0.6836 0.2322 0.050 Uiso 1 1 calc R . .
C80 C 0.4317(4) 0.6551(4) 0.26677(18) 0.0376(19) Uani 1 1 d . . .
C81 C 0.4353(5) 0.4982(3) 0.3221(2) 0.056(2) Uani 1 1 d . . .
H81A H 0.3796 0.4792 0.3103 0.084 Uiso 1 1 calc R . .
H81B H 0.4256 0.5142 0.3482 0.084 Uiso 1 1 calc R . .
H81C H 0.4830 0.4661 0.3243 0.084 Uiso 1 1 calc R . .
C82 C 0.6609(5) 0.5966(4) 0.2390(2) 0.077(3) Uani 1 1 d . . .
H82A H 0.6615 0.5609 0.2207 0.116 Uiso 1 1 calc R . .
H82B H 0.7087 0.5908 0.2601 0.116 Uiso 1 1 calc R . .
H82C H 0.6710 0.6363 0.2251 0.116 Uiso 1 1 calc R . .
C83 C 0.3738(4) 0.7129(3) 0.26075(18) 0.045(2) Uani 1 1 d . . .
H83A H 0.3130 0.7003 0.2506 0.067 Uiso 1 1 calc R . .
H83B H 0.3994 0.7412 0.2420 0.067 Uiso 1 1 calc R . .
H83C H 0.3711 0.7351 0.2857 0.067 Uiso 1 1 calc R . .
C84 C 0.7775(4) 0.9639(3) 0.44377(19) 0.045(2) Uani 1 1 d . . .
H84A H 0.7900 0.9908 0.4216 0.067 Uiso 1 1 calc R . .
H84B H 0.8312 0.9615 0.4622 0.067 Uiso 1 1 calc R . .
H84C H 0.7277 0.9821 0.4569 0.067 Uiso 1 1 calc R . .
C85 C 0.7520(4) 0.8972(3) 0.42908(19) 0.0329(17) Uani 1 1 d . . .
C86 C 0.8112(4) 0.8493(3) 0.43900(17) 0.0307(17) Uani 1 1 d . . .
H86 H 0.8618 0.8613 0.4561 0.037 Uiso 1 1 calc R . .
C87 C 0.8092(4) 0.7855(4) 0.42800(19) 0.0360(18) Uani 1 1 d . . .
C88 C 0.8920(4) 0.7458(3) 0.43930(18) 0.046(2) Uani 1 1 d . . .
H88A H 0.8741 0.7063 0.4516 0.069 Uiso 1 1 calc R . .
H88B H 0.9330 0.7695 0.4577 0.069 Uiso 1 1 calc R . .
H88C H 0.9223 0.7358 0.4159 0.069 Uiso 1 1 calc R . .
C89 C 0.6243(4) 0.9463(3) 0.39532(18) 0.0335(18) Uani 1 1 d . . .
C90 C 0.5577(4) 0.9671(3) 0.41851(18) 0.0335(18) Uani 1 1 d . . .
C91 C 0.5075(4) 1.0199(4) 0.40675(19) 0.0405(19) Uani 1 1 d . . .
H91 H 0.4639 1.0352 0.4230 0.049 Uiso 1 1 calc R . .
C92 C 0.5186(4) 1.0516(3) 0.3719(2) 0.0366(18) Uani 1 1 d . . .
C93 C 0.5825(4) 1.0284(3) 0.34836(18) 0.0395(19) Uani 1 1 d . . .
H93 H 0.5896 1.0483 0.3240 0.047 Uiso 1 1 calc R . .
C94 C 0.6357(4) 0.9772(3) 0.35980(18) 0.0327(17) Uani 1 1 d . . .
C95 C 0.5428(4) 0.9349(3) 0.45630(17) 0.0393(19) Uani 1 1 d . . .
H95A H 0.5960 0.9405 0.4748 0.059 Uiso 1 1 calc R . .
H95B H 0.5324 0.8895 0.4516 0.059 Uiso 1 1 calc R . .
H95C H 0.4903 0.9535 0.4672 0.059 Uiso 1 1 calc R . .
C96 C 0.4653(5) 1.1107(3) 0.36092(19) 0.052(2) Uani 1 1 d . . .
H96A H 0.4038 1.1057 0.3683 0.077 Uiso 1 1 calc R . .
H96B H 0.4640 1.1175 0.3327 0.077 Uiso 1 1 calc R . .
H96C H 0.4935 1.1472 0.3747 0.077 Uiso 1 1 calc R . .
C97 C 0.7053(4) 0.9539(3) 0.33380(18) 0.0431(19) Uani 1 1 d . . .
H97A H 0.7067 0.9823 0.3113 0.065 Uiso 1 1 calc R . .
H97B H 0.6897 0.9109 0.3247 0.065 Uiso 1 1 calc R . .
H97C H 0.7644 0.9535 0.3485 0.065 Uiso 1 1 calc R . .
C98 C 0.7425(4) 0.6917(3) 0.39825(19) 0.0328(17) Uani 1 1 d . . .
C99 C 0.7055(4) 0.6484(4) 0.42217(19) 0.0352(18) Uani 1 1 d . . .
C100 C 0.7047(4) 0.5845(4) 0.4113(2) 0.045(2) Uani 1 1 d . . .
H100 H 0.6802 0.5542 0.4280 0.054 Uiso 1 1 calc R . .
C101 C 0.7381(4) 0.5637(4) 0.3773(2) 0.0437(19) Uani 1 1 d . . .
C102 C 0.7730(4) 0.6080(4) 0.3540(2) 0.044(2) Uani 1 1 d . . .
H102 H 0.7954 0.5944 0.3303 0.053 Uiso 1 1 calc R . .
C103 C 0.7773(4) 0.6725(4) 0.36309(19) 0.0394(19) Uani 1 1 d . . .
C104 C 0.6642(4) 0.6684(3) 0.45859(18) 0.046(2) Uani 1 1 d . . .
H10A H 0.7084 0.6925 0.4754 0.070 Uiso 1 1 calc R . .
H10B H 0.6459 0.6307 0.4726 0.070 Uiso 1 1 calc R . .
H10C H 0.6115 0.6950 0.4515 0.070 Uiso 1 1 calc R . .
C105 C 0.7307(5) 0.4937(3) 0.3653(2) 0.064(2) Uani 1 1 d . . .
H10D H 0.7789 0.4695 0.3797 0.096 Uiso 1 1 calc R . .
H10E H 0.7362 0.4899 0.3372 0.096 Uiso 1 1 calc R . .
H10F H 0.6723 0.4770 0.3714 0.096 Uiso 1 1 calc R . .
C106 C 0.8125(4) 0.7199(3) 0.33569(19) 0.048(2) Uani 1 1 d . . .
H10G H 0.8331 0.6977 0.3130 0.072 Uiso 1 1 calc R . .
H10H H 0.8629 0.7431 0.3492 0.072 Uiso 1 1 calc R . .
H10I H 0.7646 0.7497 0.3269 0.072 Uiso 1 1 calc R . .
C107 C 0.4071(4) 0.7249(4) 0.41865(19) 0.048(2) Uani 1 1 d . . .
H107 H 0.3660 0.7515 0.4305 0.057 Uiso 1 1 calc R . .
C108 C 0.4152(5) 0.6613(4) 0.4308(2) 0.051(2) Uani 1 1 d . . .
H108 H 0.3868 0.6467 0.4528 0.061 Uiso 1 1 calc R . .
C109 C 0.4649(4) 0.6206(4) 0.4100(2) 0.044(2) Uani 1 1 d . . .
H109 H 0.4713 0.5774 0.4178 0.053 Uiso 1 1 calc R . .
C110 C 0.5066(4) 0.6426(3) 0.37721(18) 0.0376(19) Uani 1 1 d . . .
H110 H 0.5333 0.6127 0.3611 0.045 Uiso 1 1 calc R . .
C112 C 0.5100(4) 0.7071(4) 0.36773(18) 0.0356(18) Uani 1 1 d . . .
C113 C 0.5631(4) 0.7346(3) 0.33978(18) 0.0389(19) Uani 1 1 d . . .
H113 H 0.6164 0.7139 0.3335 0.047 Uiso 1 1 calc R . .
C114 C 0.5365(5) 0.7939(4) 0.3208(2) 0.048(2) Uani 1 1 d . . .
C115 C 0.5622(6) 0.8130(5) 0.2840(2) 0.066(3) Uani 1 1 d . . .
H115 H 0.5975 0.7854 0.2697 0.080 Uiso 1 1 calc R . .
C116 C 0.5365(7) 0.8713(6) 0.2688(3) 0.091(4) Uani 1 1 d . . .
H116 H 0.5554 0.8844 0.2444 0.110 Uiso 1 1 calc R . .
C117 C 0.4835(7) 0.9104(5) 0.2890(4) 0.093(4) Uani 1 1 d . . .
H117 H 0.4649 0.9501 0.2780 0.112 Uiso 1 1 calc R . .
C118 C 0.4566(6) 0.8932(4) 0.3251(3) 0.074(3) Uani 1 1 d . . .
H118 H 0.4191 0.9207 0.3384 0.089 Uiso 1 1 calc R . .
C119 C 0.4841(5) 0.8364(4) 0.3415(2) 0.050(2) Uani 1 1 d . . .
C120 C 0.4664(4) 0.8165(3) 0.3812(2) 0.042(2) Uani 1 1 d . . .
H120 H 0.4610 0.8472 0.4010 0.051 Uiso 1 1 calc R . .
C121 C 0.4576(4) 0.7513(3) 0.38947(18) 0.0346(18) Uani 1 1 d . . .
C122 C -0.5297(14) 0.1052(9) 0.9470(5) 0.127(8) Uiso 0.50 1 d PD A -1
H12D H -0.5100 0.1410 0.9638 0.191 Uiso 0.50 1 calc PR A -1
H12E H -0.5920 0.1119 0.9364 0.191 Uiso 0.50 1 calc PR A -1
H12F H -0.4910 0.1020 0.9254 0.191 Uiso 0.50 1 calc PR A -1
C123 C -0.5234(12) 0.0448(10) 0.9704(7) 0.091(9) Uiso 0.50 1 d PD A -1
C124 C -0.4425(14) 0.0248(11) 0.9882(7) 0.076(8) Uiso 0.50 1 d PD A -1
H124 H -0.3907 0.0457 0.9803 0.091 Uiso 0.50 1 calc PR A -1
C125 C -0.4267(16) -0.0219(11) 1.0162(7) 0.111(10) Uiso 0.50 1 d PD A -1
H125 H -0.3692 -0.0312 1.0290 0.133 Uiso 0.50 1 calc PR A -1
C126 C -0.5050(13) -0.0533(9) 1.0234(6) 0.065(7) Uiso 0.50 1 d PD A -1
H126 H -0.5015 -0.0922 1.0374 0.077 Uiso 0.50 1 calc PR A -1
C127 C -0.5886(14) -0.0287(10) 1.0103(7) 0.082(9) Uiso 0.50 1 d PD A -1
H127 H -0.6406 -0.0481 1.0191 0.099 Uiso 0.50 1 calc PR A -1
C128 C -0.6003(9) 0.0226(7) 0.9851(4) 0.088(10) Uiso 0.50 1 d PD A -1
H128 H -0.6575 0.0411 0.9784 0.106 Uiso 0.50 1 calc PR A -1
C129 C 1.0743(9) 0.4525(7) 0.5345(4) 0.186(15) Uiso 0.50 1 d PRDU A -1
H12G H 1.1370 0.4667 0.5366 0.279 Uiso 0.50 1 calc PR A -1
H12H H 1.0709 0.4088 0.5247 0.279 Uiso 0.50 1 calc PR A -1
H12I H 1.0512 0.4541 0.5603 0.279 Uiso 0.50 1 calc PR A -1
C135 C 1.0358(9) 0.5464(7) 0.5105(4) 0.092(7) Uiso 0.50 1 d PRDU A -1
H135 H 1.0823 0.5637 0.5279 0.111 Uiso 0.50 1 calc PR A -1
C130 C 1.0263(9) 0.4893(7) 0.5106(4) 0.167(9) Uiso 0.50 1 d PRDU A -1
C131 C 0.970(2) 0.4560(7) 0.4804(8) 0.243(14) Uiso 0.50 1 d PDU A -1
H131 H 0.9693 0.4110 0.4786 0.292 Uiso 0.50 1 calc PR A -1
C132 C 0.9163(14) 0.4953(8) 0.4536(5) 0.170(10) Uiso 0.50 1 d PDU A -1
H132 H 0.8770 0.4763 0.4338 0.204 Uiso 0.50 1 calc PR A -1
C133 C 0.9213(11) 0.5622(8) 0.4565(5) 0.102(8) Uiso 0.50 1 d PDU A -1
H133 H 0.8844 0.5880 0.4390 0.122 Uiso 0.50 1 calc PR A -1
C134 C 0.9823(13) 0.5907(7) 0.4858(5) 0.151(8) Uiso 0.50 1 d PDU A -1
H134 H 0.9874 0.6354 0.4890 0.181 Uiso 0.50 1 calc PR A -1

loop_
_atom_site_aniso_label
_atom_site_aniso_U_11
_atom_site_aniso_U_22
_atom_site_aniso_U_33
_atom_site_aniso_U_23
_atom_site_aniso_U_13
_atom_site_aniso_U_12
Mg1 0.0346(14) 0.0495(18) 0.0313(13) -0.0059(12) 0.0056(11) 0.0014(12)
Mg2 0.0354(14) 0.0399(16) 0.0369(14) -0.0012(12) 0.0043(11) 0.0007(12)
Mg3 0.0331(13) 0.0452(17) 0.0375(14) -0.0045(12) 0.0050(11) -0.0008(12)
Mg4 0.0358(14) 0.0392(16) 0.0410(14) -0.0008(12) 0.0015(11) -0.0009(12)
N1 0.033(3) 0.040(4) 0.033(3) -0.005(3) 0.004(3) -0.003(3)
N2 0.028(3) 0.047(4) 0.033(3) -0.002(3) 0.004(3) -0.004(3)
N3 0.028(3) 0.034(4) 0.030(3) -0.003(3) 0.005(3) 0.002(3)
N4 0.036(4) 0.037(4) 0.044(4) 0.002(3) 0.006(3) 0.004(3)
N5 0.031(3) 0.045(4) 0.036(4) -0.007(3) 0.009(3) -0.009(3)
N6 0.030(3) 0.042(4) 0.034(3) -0.001(3) 0.011(3) -0.002(3)
N7 0.034(4) 0.042(4) 0.034(3) -0.001(3) 0.010(3) 0.003(3)
N8 0.033(4) 0.038(4) 0.040(4) -0.002(3) -0.002(3) 0.001(3)
C1 0.029(4) 0.058(6) 0.054(5) -0.015(4) 0.003(4) -0.007(4)
C2 0.032(4) 0.045(5) 0.039(5) 0.004(4) 0.007(4) 0.000(4)
C3 0.031(4) 0.043(5) 0.033(4) -0.009(4) 0.002(3) -0.004(4)
C4 0.037(5) 0.037(5) 0.037(4) -0.006(4) 0.011(4) -0.001(4)
C5 0.046(5) 0.052(6) 0.045(5) -0.010(4) 0.012(4) 0.000(4)
C6 0.034(4) 0.046(6) 0.036(5) -0.014(4) 0.008(3) -0.008(4)
C7 0.035(4) 0.053(6) 0.042(5) -0.011(4) 0.007(4) 0.007(4)
C8 0.044(5) 0.049(6) 0.047(5) -0.005(4) 0.002(4) 0.009(4)
C9 0.037(5) 0.070(7) 0.036(5) -0.019(5) 0.000(4) 0.000(4)
C10 0.038(5) 0.071(7) 0.034(5) -0.005(5) 0.010(4) -0.002(5)
C11 0.043(5) 0.051(6) 0.041(5) -0.008(4) 0.023(4) -0.011(4)
C12 0.050(5) 0.057(6) 0.034(4) -0.001(4) 0.006(4) 0.014(4)
C13 0.060(5) 0.086(7) 0.051(5) -0.032(5) 0.006(4) 0.002(5)
C14 0.079(6) 0.062(7) 0.043(5) 0.004(4) 0.030(4) -0.021(5)
C15 0.039(4) 0.049(6) 0.029(4) -0.003(4) 0.011(4) 0.000(4)
C16 0.038(5) 0.049(6) 0.030(4) -0.008(4) 0.009(4) -0.001(4)
C17 0.041(5) 0.037(5) 0.053(5) -0.009(4) 0.006(4) 0.009(4)
C18 0.045(5) 0.056(6) 0.037(5) -0.015(4) 0.016(4) -0.004(4)
C19 0.041(5) 0.049(6) 0.036(4) -0.009(4) 0.013(4) -0.007(4)
C20 0.044(5) 0.043(5) 0.023(4) -0.009(4) 0.007(3) -0.001(4)
C21 0.061(5) 0.058(6) 0.049(5) -0.001(4) 0.017(4) 0.006(5)
C22 0.056(5) 0.081(7) 0.062(5) 0.001(5) 0.031(4) 0.007(5)
C23 0.051(5) 0.048(5) 0.037(4) -0.007(4) 0.007(4) 0.000(4)
C24 0.042(4) 0.043(5) 0.036(4) -0.004(4) 0.004(3) -0.001(4)
C25 0.037(5) 0.040(5) 0.035(4) -0.002(4) 0.020(4) -0.008(4)
C26 0.034(4) 0.041(5) 0.032(4) -0.002(4) 0.002(3) 0.003(4)
C27 0.028(4) 0.057(6) 0.033(4) 0.002(4) 0.005(4) -0.003(4)
C28 0.041(5) 0.059(6) 0.049(5) 0.005(4) 0.003(4) -0.004(4)
C29 0.035(4) 0.040(5) 0.029(4) -0.010(4) -0.001(4) 0.002(4)
C30 0.039(4) 0.044(5) 0.021(4) -0.001(4) 0.009(3) 0.003(4)
C31 0.039(4) 0.036(5) 0.040(4) 0.007(4) 0.009(4) 0.002(4)
C32 0.036(4) 0.047(5) 0.034(4) -0.009(4) 0.006(4) 0.005(4)
C33 0.030(4) 0.057(6) 0.021(4) -0.006(4) 0.006(3) 0.000(4)
C34 0.032(4) 0.040(5) 0.026(4) 0.000(4) 0.001(3) -0.008(4)
C35 0.040(4) 0.057(6) 0.036(4) 0.007(4) 0.009(4) 0.003(4)
C36 0.050(5) 0.058(6) 0.047(5) 0.008(4) 0.012(4) 0.007(4)
C37 0.047(5) 0.063(6) 0.033(4) 0.000(4) 0.015(4) 0.005(4)
C38 0.033(4) 0.037(5) 0.033(4) 0.001(4) -0.003(3) 0.001(4)
C39 0.033(4) 0.037(5) 0.045(5) -0.006(4) 0.005(4) -0.002(4)
C40 0.044(5) 0.037(5) 0.067(6) -0.001(4) 0.019(4) -0.003(4)
C41 0.057(5) 0.029(5) 0.076(6) -0.003(5) 0.005(5) 0.002(4)
C42 0.050(5) 0.050(6) 0.049(5) 0.018(5) 0.007(4) 0.005(4)
C43 0.040(5) 0.047(6) 0.037(5) 0.002(4) -0.001(4) 0.002(4)
C44 0.037(4) 0.046(5) 0.064(5) -0.010(4) 0.013(4) 0.002(4)
C45 0.083(7) 0.045(6) 0.105(7) -0.007(5) 0.023(5) 0.003(5)
C46 0.040(5) 0.072(6) 0.036(4) 0.005(4) 0.003(4) -0.003(4)
C47 0.038(4) 0.045(6) 0.036(4) -0.007(4) 0.010(4) 0.003(4)
C48 0.043(5) 0.057(6) 0.038(5) -0.007(4) 0.005(4) 0.004(4)
C49 0.048(5) 0.055(6) 0.039(5) 0.009(4) -0.008(4) 0.000(4)
C50 0.034(4) 0.045(5) 0.027(4) -0.008(4) -0.006(3) 0.003(4)
C51 0.036(4) 0.045(5) 0.028(4) -0.011(4) -0.003(3) -0.001(4)
C52 0.031(4) 0.047(5) 0.040(4) 0.001(4) 0.000(4) 0.006(4)
C53 0.037(4) 0.046(5) 0.037(5) -0.003(4) -0.007(4) -0.007(4)
C54 0.050(5) 0.055(6) 0.039(5) -0.003(4) 0.002(4) -0.018(4)
C55 0.069(6) 0.062(7) 0.048(5) 0.002(5) 0.000(5) -0.017(5)
C56 0.074(6) 0.048(6) 0.054(6) 0.014(5) -0.017(5) -0.004(5)
C57 0.051(5) 0.048(6) 0.061(6) -0.008(5) -0.013(5) 0.002(4)
C58 0.034(4) 0.043(5) 0.046(5) -0.005(4) -0.006(4) -0.002(4)
C59 0.042(5) 0.043(5) 0.041(5) -0.021(4) 0.006(4) -0.002(4)
C60 0.025(4) 0.043(5) 0.034(4) -0.008(4) -0.002(3) 0.007(4)
C61 0.040(5) 0.060(6) 0.046(5) -0.015(4) 0.002(4) -0.007(4)
C62 0.036(5) 0.040(5) 0.042(5) 0.000(4) 0.004(4) -0.004(4)
C63 0.035(4) 0.051(5) 0.031(4) -0.002(4) 0.001(3) -0.006(4)
C64 0.036(5) 0.050(5) 0.028(4) -0.003(4) 0.001(4) -0.009(4)
C65 0.045(5) 0.048(5) 0.034(4) -0.006(4) 0.000(4) -0.002(4)
C66 0.026(4) 0.051(6) 0.038(5) -0.002(4) 0.002(3) 0.000(4)
C67 0.023(4) 0.045(5) 0.037(4) 0.000(4) 0.004(3) 0.004(4)
C68 0.035(4) 0.046(5) 0.038(5) -0.004(4) 0.004(4) 0.008(4)
C69 0.034(4) 0.055(6) 0.025(4) -0.010(4) 0.005(3) 0.004(4)
C70 0.048(5) 0.066(7) 0.027(4) -0.009(4) 0.006(4) -0.002(4)
C71 0.042(5) 0.057(6) 0.030(4) -0.002(4) 0.012(4) -0.002(4)
C72 0.048(5) 0.057(6) 0.022(4) 0.004(4) 0.005(3) 0.006(4)
C73 0.062(5) 0.079(7) 0.036(4) -0.012(4) 0.011(4) 0.003(5)
C74 0.069(6) 0.050(6) 0.060(5) 0.006(5) 0.028(4) -0.001(5)
C75 0.037(4) 0.052(6) 0.024(4) -0.008(4) 0.000(3) 0.004(4)
C76 0.048(5) 0.046(6) 0.038(5) 0.004(4) 0.004(4) 0.003(4)
C77 0.036(5) 0.058(6) 0.047(5) -0.015(4) -0.004(4) 0.013(4)
C78 0.040(5) 0.066(6) 0.039(5) -0.006(4) 0.010(4) -0.003(5)
C79 0.043(5) 0.056(6) 0.028(4) -0.005(4) 0.015(4) -0.005(4)
C80 0.040(4) 0.049(6) 0.024(4) -0.006(4) 0.009(3) -0.002(4)
C81 0.064(5) 0.055(6) 0.051(5) -0.004(4) 0.011(4) 0.014(5)
C82 0.049(5) 0.123(9) 0.062(6) -0.001(5) 0.026(4) 0.019(5)
C83 0.044(5) 0.059(6) 0.031(4) 0.002(4) 0.005(4) -0.003(4)
C84 0.038(4) 0.051(6) 0.045(5) -0.006(4) 0.005(4) -0.001(4)
C85 0.028(4) 0.039(5) 0.033(4) 0.000(4) 0.006(4) 0.003(4)
C86 0.020(4) 0.044(5) 0.028(4) -0.005(4) -0.001(3) -0.003(4)
C87 0.030(4) 0.043(5) 0.036(4) -0.001(4) 0.012(4) 0.004(4)
C88 0.039(5) 0.053(5) 0.045(5) -0.002(4) 0.000(4) -0.004(4)
C89 0.025(4) 0.045(5) 0.030(4) -0.005(4) 0.003(3) -0.004(4)
C90 0.025(4) 0.044(5) 0.032(4) 0.001(4) 0.006(3) -0.001(4)
C91 0.036(4) 0.056(6) 0.031(4) 0.004(4) 0.013(3) 0.004(4)
C92 0.031(4) 0.035(5) 0.042(5) -0.004(4) -0.004(4) -0.005(4)
C93 0.045(5) 0.047(6) 0.027(4) 0.002(4) 0.009(4) -0.001(4)
C94 0.034(4) 0.037(5) 0.027(4) -0.004(4) 0.006(3) -0.002(4)
C95 0.044(4) 0.041(5) 0.033(4) 0.004(4) 0.009(3) 0.002(4)
C96 0.054(5) 0.053(6) 0.048(5) 0.005(4) 0.009(4) 0.008(4)
C97 0.045(4) 0.041(5) 0.045(4) -0.007(4) 0.016(4) 0.001(4)
C98 0.026(4) 0.034(5) 0.038(4) 0.002(4) -0.001(3) 0.002(3)
C99 0.024(4) 0.041(5) 0.039(4) 0.005(4) -0.006(3) 0.000(4)
C100 0.040(5) 0.046(6) 0.049(5) 0.011(4) 0.005(4) -0.008(4)
C101 0.035(4) 0.038(5) 0.057(5) 0.004(5) 0.001(4) 0.004(4)
C102 0.045(5) 0.038(5) 0.051(5) -0.003(4) 0.013(4) 0.002(4)
C103 0.028(4) 0.052(6) 0.037(5) 0.000(4) 0.001(3) -0.004(4)
C104 0.040(4) 0.056(6) 0.044(5) 0.000(4) 0.009(4) -0.003(4)
C105 0.072(6) 0.050(6) 0.072(6) -0.005(5) 0.023(5) 0.007(5)
C106 0.046(5) 0.049(5) 0.051(5) -0.002(4) 0.015(4) 0.003(4)
C107 0.029(4) 0.076(7) 0.038(5) -0.011(5) 0.001(4) -0.001(4)
C108 0.045(5) 0.069(7) 0.040(5) -0.006(5) 0.005(4) -0.007(5)
C109 0.045(5) 0.041(5) 0.044(5) 0.008(4) -0.008(4) -0.001(4)
C110 0.037(4) 0.040(5) 0.035(4) -0.010(4) -0.001(4) 0.001(4)
C112 0.029(4) 0.043(5) 0.034(4) -0.006(4) -0.004(3) 0.003(4)
C113 0.028(4) 0.051(6) 0.039(4) -0.005(4) 0.006(3) -0.004(4)
C114 0.051(5) 0.060(6) 0.032(5) 0.002(5) -0.013(4) -0.015(5)
C115 0.079(7) 0.079(8) 0.039(5) 0.001(5) -0.004(5) -0.034(6)
C116 0.087(9) 0.104(11) 0.076(8) 0.037(8) -0.037(7) -0.051(7)
C117 0.087(9) 0.076(9) 0.105(10) 0.027(8) -0.056(7) -0.026(7)
C118 0.071(6) 0.054(7) 0.090(8) 0.010(6) -0.028(6) -0.010(5)
C119 0.039(5) 0.040(6) 0.068(6) -0.003(5) -0.007(4) -0.017(4)
C120 0.039(4) 0.030(5) 0.058(5) -0.016(4) 0.000(4) -0.005(4)
C121 0.030(4) 0.036(5) 0.036(4) -0.008(4) -0.003(3) 0.003(4)

loop_
_atom_type_symbol
_atom_type_description
_atom_type_scat_dispersion_real
_atom_type_scat_dispersion_imag
_atom_type_scat_source
C C 0.0033 0.0016 'International Tables Vol C Tables 4.2.6.8 and 6.1.1.4'
H H 0.0000 0.0000 'International Tables Vol C Tables 4.2.6.8 and 6.1.1.4'
N N 0.0061 0.0033 'International Tables Vol C Tables 4.2.6.8 and 6.1.1.4'
Mg Mg 0.0486 0.0363 'International Tables Vol C Tables 4.2.6.8 and 6.1.1.4'

loop_
_geom_angle_atom_site_label_1
_geom_angle_atom_site_label_2
_geom_angle_atom_site_label_3
_geom_angle
_geom_angle_site_symmetry_1
_geom_angle_site_symmetry_3
_geom_angle_publ_flag
N2 Mg1 N1 93.4(2) . . ?
N2 Mg1 C48 151.7(3) . . ?
N1 Mg1 C48 104.5(2) . . ?
N2 Mg1 C49 118.6(3) . . ?
N1 Mg1 C49 130.8(2) . . ?
C48 Mg1 C49 33.9(2) . . ?
N2 Mg1 C47 162.0(2) . . ?
N1 Mg1 C47 100.1(2) . . ?
C48 Mg1 C47 33.6(2) . . ?
C49 Mg1 C47 59.9(3) . . ?
N2 Mg1 C50 99.4(2) . . ?
N1 Mg1 C50 164.7(2) . . ?
C48 Mg1 C50 60.5(2) . . ?
C49 Mg1 C50 34.5(2) . . ?
C47 Mg1 C50 69.4(2) . . ?
N2 Mg1 C51 106.2(2) . . ?
N1 Mg1 C51 149.7(3) . . ?
C48 Mg1 C51 68.1(2) . . ?
C49 Mg1 C51 58.4(2) . . ?
C47 Mg1 C51 56.8(2) . . ?
C50 Mg1 C51 31.8(2) . . ?
N2 Mg1 C60 130.2(2) . . ?
N1 Mg1 C60 119.2(2) . . ?
C48 Mg1 C60 58.3(2) . . ?
C49 Mg1 C60 68.7(2) . . ?
C47 Mg1 C60 31.94(19) . . ?
C50 Mg1 C60 57.4(2) . . ?
C51 Mg1 C60 31.21(18) . . ?
N3 Mg2 N4 92.1(2) . . ?
N3 Mg2 C52 155.7(2) . . ?
N4 Mg2 C52 102.8(3) . . ?
N3 Mg2 C59 103.8(2) . . ?
N4 Mg2 C59 152.3(3) . . ?
C52 Mg2 C59 71.1(2) . . ?
N3 Mg2 C53 122.8(2) . . ?
N4 Mg2 C53 129.1(2) . . ?
C52 Mg2 C53 33.7(2) . . ?
C59 Mg2 C53 59.2(2) . . ?
N3 Mg2 C58 103.7(2) . . ?
N4 Mg2 C58 160.2(3) . . ?
C52 Mg2 C58 58.4(2) . . ?
C59 Mg2 C58 33.9(2) . . ?
C53 Mg2 C58 31.3(2) . . ?
N3 Mg2 C51 159.6(2) . . ?
N4 Mg2 C51 102.8(2) . . ?
C52 Mg2 C51 32.41(19) . . ?
C59 Mg2 C51 57.2(2) . . ?
C53 Mg2 C51 56.6(2) . . ?
C58 Mg2 C51 65.3(2) . . ?
N3 Mg2 C60 128.4(2) . . ?
N4 Mg2 C60 122.2(2) . . ?
C52 Mg2 C60 58.0(2) . . ?
C59 Mg2 C60 31.3(2) . . ?
C53 Mg2 C60 66.1(2) . . ?
C58 Mg2 C60 55.7(2) . . ?
C51 Mg2 C60 31.29(19) . . ?
N5 Mg3 N6 93.4(2) . . ?
N5 Mg3 C109 133.1(2) . . ?
N6 Mg3 C109 118.5(3) . . ?
N5 Mg3 C110 166.1(2) . . ?
N6 Mg3 C110 99.5(2) . . ?
C109 Mg3 C110 34.4(2) . . ?
N5 Mg3 C108 105.9(2) . . ?
N6 Mg3 C108 150.7(3) . . ?
C109 Mg3 C108 33.3(2) . . ?
C110 Mg3 C108 60.2(2) . . ?
N5 Mg3 C107 99.3(2) . . ?
N6 Mg3 C107 162.9(2) . . ?
C109 Mg3 C107 59.2(3) . . ?
C110 Mg3 C107 69.2(2) . . ?
C108 Mg3 C107 33.5(2) . . ?
N5 Mg3 C112 147.1(2) . . ?
N6 Mg3 C112 106.2(2) . . ?
C109 Mg3 C112 58.5(2) . . ?
C110 Mg3 C112 31.8(2) . . ?
C108 Mg3 C112 68.6(2) . . ?
C107 Mg3 C112 57.4(2) . . ?
N5 Mg3 C121 116.6(2) . . ?
N6 Mg3 C121 131.4(2) . . ?
C109 Mg3 C121 68.1(2) . . ?
C110 Mg3 C121 57.4(2) . . ?
C108 Mg3 C121 58.1(2) . . ?
C107 Mg3 C121 31.7(2) . . ?
C112 Mg3 C121 31.89(18) . . ?
N7 Mg4 N8 92.4(2) . . ?
N7 Mg4 C113 153.0(3) . . ?
N8 Mg4 C113 100.9(3) . . ?
N7 Mg4 C120 107.3(2) . . ?
N8 Mg4 C120 151.4(3) . . ?
C113 Mg4 C120 70.7(2) . . ?
N7 Mg4 C114 120.8(3) . . ?
N8 Mg4 C114 127.2(3) . . ?
C113 Mg4 C114 34.0(2) . . ?
C120 Mg4 C114 59.5(2) . . ?
N7 Mg4 C119 103.5(3) . . ?
N8 Mg4 C119 158.9(3) . . ?
C113 Mg4 C119 59.1(2) . . ?
C120 Mg4 C119 34.1(2) . . ?
C114 Mg4 C119 31.9(2) . . ?
N7 Mg4 C112 163.8(2) . . ?
N8 Mg4 C112 101.5(2) . . ?
C113 Mg4 C112 31.22(19) . . ?
C120 Mg4 C112 56.8(2) . . ?
C114 Mg4 C112 56.0(2) . . ?
C119 Mg4 C112 65.4(2) . . ?
N7 Mg4 C121 133.3(2) . . ?
N8 Mg4 C121 121.5(2) . . ?
C113 Mg4 C121 56.7(2) . . ?
C120 Mg4 C121 30.9(2) . . ?
C114 Mg4 C121 65.4(2) . . ?
C119 Mg4 C121 55.4(2) . . ?
C112 Mg4 C121 30.89(18) . . ?
C2 N1 C6 118.8(5) . . ?
C2 N1 Mg1 124.6(4) . . ?
C6 N1 Mg1 116.4(4) . . ?
C4 N2 C15 120.1(5) . . ?
C4 N2 Mg1 124.2(4) . . ?
C15 N2 Mg1 115.2(4) . . ?
C25 N3 C29 118.7(6) . . ?
C25 N3 Mg2 124.8(5) . . ?
C29 N3 Mg2 116.3(4) . . ?
C27 N4 C38 118.8(6) . . ?
C27 N4 Mg2 125.2(5) . . ?
C38 N4 Mg2 115.7(4) . . ?
C62 N5 C66 118.9(5) . . ?
C62 N5 Mg3 123.9(5) . . ?
C66 N5 Mg3 117.0(4) . . ?
C64 N6 C75 119.6(5) . . ?
C64 N6 Mg3 124.1(4) . . ?
C75 N6 Mg3 115.8(4) . . ?
C85 N7 C89 119.0(6) . . ?
C85 N7 Mg4 123.7(5) . . ?
C89 N7 Mg4 117.0(4) . . ?
C87 N8 C98 119.4(6) . . ?
C87 N8 Mg4 124.0(5) . . ?
C98 N8 Mg4 116.5(4) . . ?
N1 C2 C3 123.9(6) . . ?
N1 C2 C1 119.8(6) . . ?
C3 C2 C1 116.3(6) . . ?
C4 C3 C2 128.6(6) . . ?
N2 C4 C3 125.0(6) . . ?
N2 C4 C5 118.7(6) . . ?
C3 C4 C5 116.3(6) . . ?
C11 C6 C7 120.2(7) . . ?
C11 C6 N1 120.1(7) . . ?
C7 C6 N1 119.4(6) . . ?
C8 C7 C6 118.7(7) . . ?
C8 C7 C12 121.2(7) . . ?
C6 C7 C12 120.1(6) . . ?
C7 C8 C9 122.2(7) . . ?
C8 C9 C10 117.8(7) . . ?
C8 C9 C13 121.0(8) . . ?
C10 C9 C13 121.2(7) . . ?
C9 C10 C11 122.1(7) . . ?
C6 C11 C10 118.8(7) . . ?
C6 C11 C14 120.8(6) . . ?
C10 C11 C14 120.4(7) . . ?
C16 C15 C20 121.4(6) . . ?
C16 C15 N2 119.6(6) . . ?
C20 C15 N2 118.7(6) . . ?
C17 C16 C15 118.3(7) . . ?
C17 C16 C21 120.1(7) . . ?
C15 C16 C21 121.6(6) . . ?
C16 C17 C18 121.9(7) . . ?
C19 C18 C17 117.8(6) . . ?
C19 C18 C22 121.4(7) . . ?
C17 C18 C22 120.7(7) . . ?
C18 C19 C20 123.3(7) . . ?
C19 C20 C15 117.2(7) . . ?
C19 C20 C23 121.9(7) . . ?
C15 C20 C23 120.7(6) . . ?
N3 C25 C26 125.0(7) . . ?
N3 C25 C24 118.1(6) . . ?
C26 C25 C24 116.9(7) . . ?
C27 C26 C25 128.5(7) . . ?
N4 C27 C26 124.1(7) . . ?
N4 C27 C28 118.8(7) . . ?
C26 C27 C28 117.0(7) . . ?
C30 C29 C34 120.6(6) . . ?
C30 C29 N3 119.6(6) . . ?
C34 C29 N3 119.6(6) . . ?
C29 C30 C31 118.9(6) . . ?
C29 C30 C35 120.3(6) . . ?
C31 C30 C35 120.8(6) . . ?
C32 C31 C30 122.1(6) . . ?
C31 C32 C33 118.1(7) . . ?
C31 C32 C36 120.9(6) . . ?
C33 C32 C36 121.0(6) . . ?
C34 C33 C32 121.7(6) . . ?
C33 C34 C29 118.6(6) . . ?
C33 C34 C37 120.4(6) . . ?
C29 C34 C37 121.0(6) . . ?
C43 C38 C39 119.7(7) . . ?
C43 C38 N4 119.9(6) . . ?
C39 C38 N4 120.2(6) . . ?
C40 C39 C38 118.6(7) . . ?
C40 C39 C44 119.8(6) . . ?
C38 C39 C44 121.6(7) . . ?
C39 C40 C41 122.7(7) . . ?
C42 C41 C40 117.2(7) . . ?
C42 C41 C45 121.6(8) . . ?
C40 C41 C45 121.2(7) . . ?
C43 C42 C41 121.4(7) . . ?
C42 C43 C38 120.3(7) . . ?
C42 C43 C46 119.7(7) . . ?
C38 C43 C46 119.9(7) . . ?
C48 C47 C60 123.5(7) . . ?
C48 C47 Mg1 71.6(4) . . ?
C60 C47 Mg1 84.0(4) . . ?
C47 C48 C49 119.7(7) . . ?
C47 C48 Mg1 74.8(4) . . ?
C49 C48 Mg1 73.5(4) . . ?
C48 C49 C50 118.4(7) . . ?
C48 C49 Mg1 72.6(4) . . ?
C50 C49 Mg1 74.0(4) . . ?
C51 C50 C49 121.7(7) . . ?
C51 C50 Mg1 83.8(4) . . ?
C49 C50 Mg1 71.6(4) . . ?
C50 C51 C52 123.9(6) . . ?
C50 C51 C60 118.8(6) . . ?
C52 C51 C60 117.3(7) . . ?
C50 C51 Mg2 133.7(5) . . ?
C52 C51 Mg2 61.4(4) . . ?
C60 C51 Mg2 74.9(4) . . ?
C50 C51 Mg1 64.4(4) . . ?
C52 C51 Mg1 135.7(4) . . ?
C60 C51 Mg1 74.5(4) . . ?
Mg2 C51 Mg1 149.4(3) . . ?
C51 C52 C53 119.8(6) . . ?
C51 C52 Mg2 86.1(4) . . ?
C53 C52 Mg2 83.0(4) . . ?
C54 C53 C58 119.1(7) . . ?
C54 C53 C52 123.9(7) . . ?
C58 C53 C52 117.0(6) . . ?
C54 C53 Mg2 130.6(5) . . ?
C58 C53 Mg2 76.1(4) . . ?
C52 C53 Mg2 63.3(3) . . ?
C55 C54 C53 120.0(8) . . ?
C56 C55 C54 121.7(8) . . ?
C55 C56 C57 119.7(8) . . ?
C58 C57 C56 119.6(7) . . ?
C57 C58 C53 119.7(7) . . ?
C57 C58 C59 123.8(7) . . ?
C53 C58 C59 116.4(7) . . ?
C57 C58 Mg2 134.0(5) . . ?
C53 C58 Mg2 72.6(4) . . ?
C59 C58 Mg2 62.8(3) . . ?
C60 C59 C58 119.5(6) . . ?
C60 C59 Mg2 86.5(4) . . ?
C58 C59 Mg2 83.4(4) . . ?
C59 C60 C47 125.8(6) . . ?
C59 C60 C51 117.5(6) . . ?
C47 C60 C51 116.5(7) . . ?
C59 C60 Mg2 62.2(4) . . ?
C47 C60 Mg2 133.2(4) . . ?
C51 C60 Mg2 73.8(4) . . ?
C59 C60 Mg1 135.9(5) . . ?
C47 C60 Mg1 64.1(4) . . ?
C51 C60 Mg1 74.3(4) . . ?
Mg2 C60 Mg1 148.1(3) . . ?
N5 C62 C63 124.4(6) . . ?
N5 C62 C61 119.2(6) . . ?
C63 C62 C61 116.3(6) . . ?
C64 C63 C62 129.3(6) . . ?
N6 C64 C63 124.2(6) . . ?
N6 C64 C65 119.3(6) . . ?
C63 C64 C65 116.4(6) . . ?
C67 C66 C71 120.7(7) . . ?
C67 C66 N5 118.9(6) . . ?
C71 C66 N5 120.2(7) . . ?
C68 C67 C66 118.0(6) . . ?
C68 C67 C72 121.4(7) . . ?
C66 C67 C72 120.6(6) . . ?
C69 C68 C67 122.8(7) . . ?
C68 C69 C70 117.7(6) . . ?
C68 C69 C73 121.9(7) . . ?
C70 C69 C73 120.4(6) . . ?
C69 C70 C71 122.2(7) . . ?
C70 C71 C66 118.5(7) . . ?
C70 C71 C74 121.0(6) . . ?
C66 C71 C74 120.5(7) . . ?
C76 C75 C80 121.6(6) . . ?
C76 C75 N6 119.9(7) . . ?
C80 C75 N6 118.3(6) . . ?
C75 C76 C77 118.0(7) . . ?
C75 C76 C81 120.8(6) . . ?
C77 C76 C81 121.2(7) . . ?
C78 C77 C76 122.7(7) . . ?
C77 C78 C79 117.6(6) . . ?
C77 C78 C82 120.7(8) . . ?
C79 C78 C82 121.6(7) . . ?
C78 C79 C80 121.8(7) . . ?
C75 C80 C79 118.2(7) . . ?
C75 C80 C83 121.5(6) . . ?
C79 C80 C83 120.3(7) . . ?
N7 C85 C86 124.8(7) . . ?
N7 C85 C84 117.7(6) . . ?
C86 C85 C84 117.3(6) . . ?
C85 C86 C87 130.2(7) . . ?
N8 C87 C86 123.5(6) . . ?
N8 C87 C88 118.8(6) . . ?
C86 C87 C88 117.7(6) . . ?
C90 C89 C94 119.8(6) . . ?
C90 C89 N7 121.1(6) . . ?
C94 C89 N7 118.9(6) . . ?
C91 C90 C89 118.7(6) . . ?
C91 C90 C95 120.0(6) . . ?
C89 C90 C95 121.3(6) . . ?
C90 C91 C92 122.3(6) . . ?
C93 C92 C91 118.1(7) . . ?
C93 C92 C96 121.2(6) . . ?
C91 C92 C96 120.7(6) . . ?
C94 C93 C92 121.1(6) . . ?
C93 C94 C89 120.0(6) . . ?
C93 C94 C97 119.6(6) . . ?
C89 C94 C97 120.4(6) . . ?
C99 C98 C103 121.1(7) . . ?
C99 C98 N8 119.3(6) . . ?
C103 C98 N8 119.4(6) . . ?
C98 C99 C100 118.4(7) . . ?
C98 C99 C104 121.7(7) . . ?
C100 C99 C104 119.9(6) . . ?
C101 C100 C99 122.4(7) . . ?
C102 C101 C100 117.7(7) . . ?
C102 C101 C105 121.7(7) . . ?
C100 C101 C105 120.6(7) . . ?
C101 C102 C103 123.3(7) . . ?
C102 C103 C98 117.2(7) . . ?
C102 C103 C106 121.3(6) . . ?
C98 C103 C106 121.4(7) . . ?
C108 C107 C121 123.1(7) . . ?
C108 C107 Mg3 71.6(4) . . ?
C121 C107 Mg3 82.6(4) . . ?
C109 C108 C107 118.5(7) . . ?
C109 C108 Mg3 71.7(4) . . ?
C107 C108 Mg3 74.9(4) . . ?
C108 C109 C110 120.3(7) . . ?
C108 C109 Mg3 75.0(4) . . ?
C110 C109 Mg3 73.6(4) . . ?
C112 C110 C109 122.2(6) . . ?
C112 C110 Mg3 83.8(4) . . ?
C109 C110 Mg3 72.0(4) . . ?
C110 C112 C113 125.9(7) . . ?
C110 C112 C121 117.9(6) . . ?
C113 C112 C121 116.1(7) . . ?
C110 C112 Mg3 64.5(4) . . ?
C113 C112 Mg3 134.2(4) . . ?
C121 C112 Mg3 75.4(4) . . ?
C110 C112 Mg4 135.4(4) . . ?
C113 C112 Mg4 59.1(4) . . ?
C121 C112 Mg4 75.0(4) . . ?
Mg3 C112 Mg4 150.1(3) . . ?
C112 C113 C114 120.6(6) . . ?
C112 C113 Mg4 89.7(4) . . ?
C114 C113 Mg4 80.9(4) . . ?
C115 C114 C119 118.3(8) . . ?
C115 C114 C113 124.3(8) . . ?
C119 C114 C113 117.4(7) . . ?
C115 C114 Mg4 128.1(5) . . ?
C119 C114 Mg4 75.7(4) . . ?
C113 C114 Mg4 65.1(4) . . ?
C116 C115 C114 120.4(10) . . ?
C117 C116 C115 119.8(11) . . ?
C116 C117 C118 121.4(11) . . ?
C119 C118 C117 119.8(10) . . ?
C118 C119 C114 120.1(8) . . ?
C118 C119 C120 124.0(8) . . ?
C114 C119 C120 115.8(7) . . ?
C118 C119 Mg4 131.8(5) . . ?
C114 C119 Mg4 72.4(4) . . ?
C120 C119 Mg4 64.2(4) . . ?
C121 C120 C119 119.4(7) . . ?
C121 C120 Mg4 89.8(4) . . ?
C119 C120 Mg4 81.7(4) . . ?
C120 C121 C107 126.0(7) . . ?
C120 C121 C112 117.0(6) . . ?
C107 C121 C112 116.9(7) . . ?
C120 C121 Mg3 136.4(5) . . ?
C107 C121 Mg3 65.7(4) . . ?
C112 C121 Mg3 72.7(4) . . ?
C120 C121 Mg4 59.3(4) . . ?
C107 C121 Mg4 135.9(4) . . ?
C112 C121 Mg4 74.1(4) . . ?
Mg3 C121 Mg4 146.6(3) . . ?
C124 C123 C128 117.5(17) . . ?
C124 C123 C122 120.7(16) . . ?
C128 C123 C122 118.0(16) . . ?
C123 C124 C125 128(2) . . ?
C124 C125 C126 112(2) . . ?
C125 C126 C127 121(2) . . ?
C128 C127 C126 123.5(18) . . ?
C123 C128 C127 115.5(15) . . ?
C130 C135 C134 125.6(6) . . ?
C135 C130 C129 122.6 . . ?
C135 C130 C131 122.4(6) . . ?
C129 C130 C131 114.4(6) . . ?
C132 C131 C130 115.8(6) . . ?
C133 C132 C131 120.5(7) . . ?
C132 C133 C134 119.6(6) . . ?
C133 C134 C135 115.1(6) . . ?

loop_
_geom_bond_atom_site_label_1
_geom_bond_atom_site_label_2
_geom_bond_distance
_geom_bond_site_symmetry_2
_geom_bond_publ_flag
Mg1 N2 2.017(5) . ?
Mg1 N1 2.019(5) . ?
Mg1 C48 2.382(7) . ?
Mg1 C49 2.394(7) . ?
Mg1 C47 2.422(7) . ?
Mg1 C50 2.426(6) . ?
Mg1 C51 2.675(7) . ?
Mg1 C60 2.677(7) . ?
Mg2 N3 2.019(6) . ?
Mg2 N4 2.044(6) . ?
Mg2 C52 2.344(7) . ?
Mg2 C59 2.372(7) . ?
Mg2 C53 2.604(7) . ?
Mg2 C58 2.650(7) . ?
Mg2 C51 2.663(7) . ?
Mg2 C60 2.677(7) . ?
Mg3 N5 2.021(5) . ?
Mg3 N6 2.030(5) . ?
Mg3 C109 2.378(7) . ?
Mg3 C110 2.399(7) . ?
Mg3 C108 2.420(7) . ?
Mg3 C107 2.462(7) . ?
Mg3 C112 2.643(7) . ?
Mg3 C121 2.679(7) . ?
Mg4 N7 2.038(6) . ?
Mg4 N8 2.042(6) . ?
Mg4 C113 2.352(7) . ?
Mg4 C120 2.367(7) . ?
Mg4 C114 2.559(7) . ?
Mg4 C119 2.602(8) . ?
Mg4 C112 2.740(7) . ?
Mg4 C121 2.751(7) . ?
N1 C2 1.329(8) . ?
N1 C6 1.444(8) . ?
N2 C4 1.325(7) . ?
N2 C15 1.444(7) . ?
N3 C25 1.336(8) . ?
N3 C29 1.440(8) . ?
N4 C27 1.333(8) . ?
N4 C38 1.443(8) . ?
N5 C62 1.325(8) . ?
N5 C66 1.448(8) . ?
N6 C64 1.319(7) . ?
N6 C75 1.455(7) . ?
N7 C85 1.327(7) . ?
N7 C89 1.438(8) . ?
N8 C87 1.340(8) . ?
N8 C98 1.440(8) . ?
C1 C2 1.513(8) . ?
C2 C3 1.411(8) . ?
C3 C4 1.396(8) . ?
C4 C5 1.517(8) . ?
C6 C11 1.390(9) . ?
C6 C7 1.405(9) . ?
C7 C8 1.382(9) . ?
C7 C12 1.506(9) . ?
C8 C9 1.384(9) . ?
C9 C10 1.385(10) . ?
C9 C13 1.527(9) . ?
C10 C11 1.391(9) . ?
C11 C14 1.502(9) . ?
C15 C16 1.406(9) . ?
C15 C20 1.410(9) . ?
C16 C17 1.392(8) . ?
C16 C21 1.513(9) . ?
C17 C18 1.397(9) . ?
C18 C19 1.386(9) . ?
C18 C22 1.515(9) . ?
C19 C20 1.389(8) . ?
C20 C23 1.486(9) . ?
C24 C25 1.522(8) . ?
C25 C26 1.402(9) . ?
C26 C27 1.391(9) . ?
C27 C28 1.510(9) . ?
C29 C30 1.386(8) . ?
C29 C34 1.408(8) . ?
C30 C31 1.396(8) . ?
C30 C35 1.521(8) . ?
C31 C32 1.374(8) . ?
C32 C33 1.403(8) . ?
C32 C36 1.514(8) . ?
C33 C34 1.385(8) . ?
C34 C37 1.518(8) . ?
C38 C43 1.394(9) . ?
C38 C39 1.408(8) . ?
C39 C40 1.375(9) . ?
C39 C44 1.498(9) . ?
C40 C41 1.403(9) . ?
C41 C42 1.397(9) . ?
C41 C45 1.499(10) . ?
C42 C43 1.375(9) . ?
C43 C46 1.518(9) . ?
C47 C48 1.388(9) . ?
C47 C60 1.424(8) . ?
C48 C49 1.392(9) . ?
C49 C50 1.428(8) . ?
C50 C51 1.417(9) . ?
C51 C52 1.430(8) . ?
C51 C60 1.440(8) . ?
C52 C53 1.457(9) . ?
C53 C54 1.396(8) . ?
C53 C58 1.417(9) . ?
C54 C55 1.379(10) . ?
C55 C56 1.359(10) . ?
C56 C57 1.414(9) . ?
C57 C58 1.391(9) . ?
C58 C59 1.487(9) . ?
C59 C60 1.394(9) . ?
C61 C62 1.520(8) . ?
C62 C63 1.404(8) . ?
C63 C64 1.397(8) . ?
C64 C65 1.516(8) . ?
C66 C67 1.398(9) . ?
C66 C71 1.404(9) . ?
C67 C68 1.390(8) . ?
C67 C72 1.502(8) . ?
C68 C69 1.384(8) . ?
C69 C70 1.384(9) . ?
C69 C73 1.512(8) . ?
C70 C71 1.389(9) . ?
C71 C74 1.504(9) . ?
C75 C76 1.389(9) . ?
C75 C80 1.391(9) . ?
C76 C77 1.403(9) . ?
C76 C81 1.513(9) . ?
C77 C78 1.383(9) . ?
C78 C79 1.391(9) . ?
C78 C82 1.506(9) . ?
C79 C80 1.413(8) . ?
C80 C83 1.499(9) . ?
C84 C85 1.531(8) . ?
C85 C86 1.366(8) . ?
C86 C87 1.398(9) . ?
C87 C88 1.515(8) . ?
C89 C90 1.397(8) . ?
C89 C94 1.407(8) . ?
C90 C91 1.384(9) . ?
C90 C95 1.499(8) . ?
C91 C92 1.395(8) . ?
C92 C93 1.391(8) . ?
C92 C96 1.509(9) . ?
C93 C94 1.378(8) . ?
C94 C97 1.510(8) . ?
C98 C99 1.378(8) . ?
C98 C103 1.415(8) . ?
C99 C100 1.397(9) . ?
C99 C104 1.503(8) . ?
C100 C101 1.384(9) . ?
C101 C102 1.364(9) . ?
C101 C105 1.533(9) . ?
C102 C103 1.396(9) . ?
C103 C106 1.498(9) . ?
C107 C108 1.407(10) . ?
C107 C121 1.420(9) . ?
C108 C109 1.374(9) . ?
C109 C110 1.415(8) . ?
C110 C112 1.399(9) . ?
C112 C113 1.420(8) . ?
C112 C121 1.463(8) . ?
C113 C114 1.450(9) . ?
C114 C115 1.411(10) . ?
C114 C119 1.421(10) . ?
C115 C116 1.379(12) . ?
C116 C117 1.371(13) . ?
C117 C118 1.385(12) . ?
C118 C119 1.373(10) . ?
C119 C120 1.472(9) . ?
C120 C121 1.413(9) . ?
C122 C123 1.505(7) . ?
C123 C124 1.373(10) . ?
C123 C128 1.376(10) . ?
C124 C125 1.383(10) . ?
C125 C126 1.384(11) . ?
C126 C127 1.390(10) . ?
C127 C128 1.387(10) . ?
C129 C130 1.3007 . ?
C135 C130 1.2124 . ?
C135 C134 1.452(6) . ?
C130 C131 1.458(6) . ?
C131 C132 1.433(6) . ?
C132 C133 1.415(6) . ?
C133 C134 1.432(6) . ?
